data_7131952
loop_
_publ_author_name
'Shi, Maoqing'
'Niu, Gejun'
'Zhang, Tianyuan'
'Xu, Aimin'
'Zheng, Rimei'
'yusuf, abdulla'
'Shi, Taoda'
'Hu, Wenhao'
'Qian, Yu'

_publ_section_title
;
 Silver-Catalyzed Pyrazole Migration and Cycloaddition Reaction of Diazo
 Pyrazoleamides with Ketimines
;
_journal_name_full 'Chemical Communications'
_journal_paper_doi 10.1039/D3CC03253A
_journal_year 2023
_chemical_formula_moiety 'C29 H29 Cl N4 O2'
_chemical_formula_sum 'C29 H29 Cl N4 O2'
_chemical_formula_weight 501.01
_space_group_crystal_system triclinic
_space_group_IT_number 2
_space_group_name_Hall '-P 1'
_space_group_name_H-M_alt 'P -1'
_atom_sites_solution_hydrogens geom
_atom_sites_solution_primary dual
_audit_block_doi 10.5517/ccdc.csd.cc2dm7t3
_audit_creation_date 2022-10-26
_audit_creation_method
;
Olex2 1.5
(compiled 2022.04.07 svn.rca3783a0 for OlexSys, GUI svn.r6498)
;
_audit_update_record
;
2022-11-29 deposited with the CCDC.	2023-07-31 downloaded from the CCDC.
;
_cell_angle_alpha 86.694(3)
_cell_angle_beta 71.741(4)
_cell_angle_gamma 86.666(3)
_cell_formula_units_Z 2
_cell_length_a 9.9599(5)
_cell_length_b 11.0330(3)
_cell_length_c 11.8000(5)
_cell_measurement_reflns_used 10157
_cell_measurement_temperature 100.00(10)
_cell_measurement_theta_max 75.3240
_cell_measurement_theta_min 3.9410
_cell_volume 1228.24(9)
_computing_cell_refinement 'CrysAlisPro 1.171.42.60a (Rigaku OD, 2022)'
_computing_data_collection 'CrysAlisPro 1.171.42.60a (Rigaku OD, 2022)'
_computing_data_reduction 'CrysAlisPro 1.171.42.60a (Rigaku OD, 2022)'
_computing_molecular_graphics 'Olex2 1.5 (Dolomanov et al., 2009)'
_computing_publication_material 'Olex2 1.5 (Dolomanov et al., 2009)'
_computing_structure_refinement 'SHELXL 2014/7 (Sheldrick, 2015)'
_computing_structure_solution 'SHELXT 2014/5 (Sheldrick, 2014)'
_diffrn_ambient_environment N~2~
_diffrn_ambient_temperature 100.00(10)
_diffrn_detector 'Hybrid Pixel Array Detector'
_diffrn_detector_area_resol_mean 10.0000
_diffrn_detector_type HyPix
_diffrn_measured_fraction_theta_full 0.994
_diffrn_measured_fraction_theta_max 0.947
_diffrn_measurement_details
;
List of Runs (angles in degrees, time in seconds):

  # Type    Start    End  Width  t~exp~   \w     \q     \k     \f   Frames
#--------------------------------------------------------------------------
  1  \w     95.00 132.00   0.50    0.08    --  105.22 125.00-150.00   74
  2  \w    137.00 170.00   0.50    0.08    --  105.22 125.00-150.00   66
  3  \w     28.00  63.00   0.50    0.08    --   44.84 -57.00   0.00   70
  4  \w    -26.00  13.00   0.50    0.08    --   44.84 -43.00 136.00   78
  5  \w     18.00  45.00   0.50    0.08    --   44.84 -43.00 136.00   54
  6  \w     43.00  96.00   0.50    0.08    --   44.84-125.00   0.00  106
  7  \w     80.00 112.00   0.50    0.08    --  105.22-125.00 120.00   64
  8  \w     34.00  75.00   0.50    0.08    --  105.22-125.00 120.00   82
  9  \w     52.00 110.00   0.50    0.08    --  105.22-125.00  30.00  116
 10  \w     87.00 112.00   0.50    0.08    --  105.22-125.00 -30.00   50
 11  \w     33.00  63.00   0.50    0.08    --  105.22 -94.00  60.00   60
 12  \w     43.00  68.00   0.50    0.08    --  105.22-125.00 -30.00   50
 13  \w     86.00 111.00   0.50    0.08    --  105.22-125.00 -90.00   50
 14  \w     37.00  99.00   0.50    0.08    --  105.22-125.00-120.00  124
 15  \w     40.00 102.00   0.50    0.08    --  105.22 -94.00-120.00  124
 16  \w     69.00  96.00   0.50    0.08    --  105.22 -94.00  60.00   54
 17  \w     32.00  70.00   0.50    0.08    --  105.22 -61.00  90.00   76
 18  \w     39.00  68.00   0.50    0.08    --  105.22 -61.00 150.00   58
 19  \w     32.00  64.00   0.50    0.08    --  105.22 -61.00   0.00   64
 20  \w     44.00  69.00   0.50    0.08    --  105.22 -61.00 -90.00   50
 21  \w     80.00 111.00   0.50    0.08    --  105.22  15.00  30.00   62
 22  \w    135.00 176.00   0.50    0.08    --  105.22  15.00  30.00   82
 23  \w     86.00 162.00   0.50    0.08    --  105.22  43.00 -72.00  152
 24  \w     28.00 116.00   0.50    0.08    --   44.84  43.00 -72.00  176
 25  \w     -7.00  31.00   0.50    0.08    --  -44.84  19.00  60.00   76
 26  \w    -98.00 -73.00   0.50    0.08    -- -100.00  77.00  90.00   50
 27  \w    -46.00  29.00   0.50    0.08    --  -44.84  43.00 -72.00  150
 28  \w    -94.00 -41.00   0.50    0.08    -- -100.00  77.00-180.00  106
 29  \w   -175.00 -75.00   0.50    0.08    -- -100.00 -15.00-150.00  200
 30  \w   -130.00-104.00   0.50    0.08    -- -100.00 -77.00-120.00   52
 31  \w   -103.00 -74.00   0.50    0.08    -- -100.00 -77.00-120.00   58
 32  \w   -149.00 -82.00   0.50    0.08    -- -100.00 -45.00   0.00  134
 33  \w   -143.00-104.00   0.50    0.08    -- -100.00 -45.00  90.00   78
 34  \w   -168.00-104.00   0.50    0.08    -- -100.00 -43.00 136.00  128
 35  \w   -119.00 -28.00   0.50    0.08    --  -44.84 -43.00 136.00  182
 36  \w   -107.00 -27.00   0.50    0.08    -- -100.00 105.00 -58.41  160
 37  \w    -64.00 -35.00   0.50    0.08    -- -100.00 125.00 120.00   58
 38  \w   -105.00 -77.00   0.50    0.08    -- -100.00 125.00 120.00   56
;
_diffrn_measurement_device 'four-circle diffractometer'
_diffrn_measurement_device_type 'XtaLAB Synergy R, DW system, HyPix'
_diffrn_measurement_method '\w scans'
_diffrn_orient_matrix_type 'CrysAlisPro convention (1999,Acta A55,543-557)'
_diffrn_orient_matrix_UB_11 -0.0935321000
_diffrn_orient_matrix_UB_12 0.0745131000
_diffrn_orient_matrix_UB_13 -0.0631115000
_diffrn_orient_matrix_UB_21 0.1114741000
_diffrn_orient_matrix_UB_22 0.0978988000
_diffrn_orient_matrix_UB_23 -0.0391711000
_diffrn_orient_matrix_UB_31 0.0734970000
_diffrn_orient_matrix_UB_32 -0.0667894000
_diffrn_orient_matrix_UB_33 -0.1158255000
_diffrn_radiation_monochromator mirror
_diffrn_radiation_probe x-ray
_diffrn_radiation_type 'Cu K\a'
_diffrn_radiation_wavelength 1.54184
_diffrn_reflns_av_R_equivalents 0.0397
_diffrn_reflns_av_unetI/netI 0.0315
_diffrn_reflns_Laue_measured_fraction_full 0.994
_diffrn_reflns_Laue_measured_fraction_max 0.947
_diffrn_reflns_limit_h_max 12
_diffrn_reflns_limit_h_min -12
_diffrn_reflns_limit_k_max 13
_diffrn_reflns_limit_k_min -13
_diffrn_reflns_limit_l_max 13
_diffrn_reflns_limit_l_min -14
_diffrn_reflns_number 12880
_diffrn_reflns_point_group_measured_fraction_full 0.994
_diffrn_reflns_point_group_measured_fraction_max 0.947
_diffrn_reflns_theta_full 67.684
_diffrn_reflns_theta_max 75.346
_diffrn_reflns_theta_min 3.948
_diffrn_source 'Rotating-anode X-ray tube'
_diffrn_source_type 'Rigaku (Cu) X-ray Source'
_exptl_absorpt_coefficient_mu 1.655
_exptl_absorpt_correction_T_max 1.00000
_exptl_absorpt_correction_T_min 0.33875
_exptl_absorpt_correction_type multi-scan
_exptl_absorpt_process_details
;
CrysAlisPro 1.171.42.60a (Rigaku Oxford Diffraction, 2022)
Empirical absorption correction using spherical harmonics,
implemented in SCALE3 ABSPACK scaling algorithm.
;
_exptl_crystal_colour 'clear pale colourless'
_exptl_crystal_density_diffrn 1.355
_exptl_crystal_description block
_exptl_crystal_F_000 528
_exptl_crystal_size_max 0.31
_exptl_crystal_size_mid 0.24
_exptl_crystal_size_min 0.1
_refine_diff_density_max 0.931
_refine_diff_density_min -0.547
_refine_diff_density_rms 0.116
_refine_ls_extinction_method none
_refine_ls_goodness_of_fit_ref 1.020
_refine_ls_hydrogen_treatment constr
_refine_ls_matrix_type full
_refine_ls_number_parameters 329
_refine_ls_number_reflns 4815
_refine_ls_number_restraints 4
_refine_ls_restrained_S_all 1.039
_refine_ls_R_factor_all 0.0872
_refine_ls_R_factor_gt 0.0841
_refine_ls_shift/su_max 0.001
_refine_ls_shift/su_mean 0.000
_refine_ls_structure_factor_coef Fsqd
_refine_ls_weighting_details 'w=1/[\s^2^(Fo^2^)+(0.0500P)^2^+13.4077P] where P=(Fo^2^+2Fc^2^)/3'
_refine_ls_weighting_scheme calc
_refine_ls_wR_factor_gt 0.2449
_refine_ls_wR_factor_ref 0.2461
_reflns_Friedel_coverage 0.000
_reflns_number_gt 4534
_reflns_number_total 4815
_reflns_threshold_expression 'I > 2\s(I)'
_cod_data_source_file d3cc03253a2.cif
_cod_data_source_block 20221026-smq-2_auto
_cod_database_code 7131952
_shelx_shelxl_version_number 2014/7
_chemical_oxdiff_formula 'C H N O'
_shelx_space_group_comment
;
The symmetry employed for this shelxl refinement is uniquely defined
by the following loop, which should always be used as a source of
symmetry information in preference to the above space-group names.
They are only intended as comments.
;
_shelx_estimated_absorpt_t_max 0.852
_shelx_estimated_absorpt_t_min 0.628
_olex2_refinement_description
;
1. Fixed Uiso
 At 1.2 times of:
  All C(H) groups, All C(H,H) groups, All N(H) groups
 At 1.5 times of:
  All C(H,H,H) groups, All O(H) groups
2.a Ternary CH refined with riding coordinates:
 C9(H9), C8(H8)
2.b Secondary CH2 refined with riding coordinates:
 C17(H17A,H17B)
2.c Aromatic/amide H refined with riding coordinates:
 N3(H3), C23(H23), C15(H15), C26(H26), C21(H21), C22(H22), C3(H3A), C25(H25),
 C28(H28), C12(H12), C19(H19), C20(H20), C13(H13), C29(H29), C14(H14)
2.d Idealised Me refined as rotating group:
 C7(H7A,H7B,H7C), C1(H1A,H1B,H1C), C5(H5A,H5B,H5C)
2.e Idealised tetrahedral OH refined as rotating group:
 O1(H1)
;
_olex2_submission_special_instructions 'No special instructions were received'
_oxdiff_exptl_absorpt_empirical_details
;
Empirical correction (ABSPACK) includes:
- Absorption correction using spherical harmonics
- Frame scaling
;
_oxdiff_exptl_absorpt_empirical_full_max 2.848
_oxdiff_exptl_absorpt_empirical_full_min 0.546

loop_
_space_group_symop_operation_xyz
'x, y, z'
'-x, -y, -z'

loop_
_atom_site_label
_atom_site_type_symbol
_atom_site_fract_x
_atom_site_fract_y
_atom_site_fract_z
_atom_site_U_iso_or_equiv
_atom_site_adp_type
_atom_site_occupancy
_atom_site_site_symmetry_order
_atom_site_calc_flag
_atom_site_refinement_flags_posn
_atom_site_refinement_flags_adp
_atom_site_refinement_flags_occupancy
_atom_site_disorder_assembly
_atom_site_disorder_group
Cl1 Cl 0.80203(14) 0.89652(11) 0.17876(12) 0.0263(3) Uani 1 1 d . . . . .
O2 O 0.5467(4) 0.1609(3) 0.4428(3) 0.0192(7) Uani 1 1 d . . . . .
O1 O 0.3592(4) 0.0450(3) 0.4496(3) 0.0227(8) Uani 1 1 d . . . . .
H1 H 0.4003 -0.0219 0.4581 0.034 Uiso 1 1 calc R U . . .
N4 N 0.7510(4) 0.2519(4) 0.3047(3) 0.0158(8) Uani 1 1 d . . . . .
N2 N 0.3110(4) 0.2425(3) 0.2623(3) 0.0155(8) Uani 1 1 d . . . . .
N3 N 0.4700(4) 0.4529(3) 0.3252(4) 0.0177(8) Uani 1 1 d . . . . .
H3 H 0.3799 0.4683 0.3634 0.021 Uiso 1 1 calc R U . . .
N1 N 0.2405(4) 0.3512(4) 0.2476(4) 0.0174(8) Uani 1 1 d . . . . .
C11 C 0.6108(5) 0.2952(4) 0.1831(4) 0.0155(9) Uani 1 1 d . . . . .
C16 C 0.7411(5) 0.2463(4) 0.1893(4) 0.0158(9) Uani 1 1 d . . . . .
C24 C 0.5553(5) 0.5525(4) 0.2863(4) 0.0179(9) Uani 1 1 d . . . . .
C10 C 0.5164(5) 0.3262(4) 0.3083(4) 0.0152(9) Uani 1 1 d . . . . .
C18 C 0.8718(5) 0.2206(4) 0.4574(4) 0.0164(9) Uani 1 1 d . . . . .
C23 C 0.8807(5) 0.3430(4) 0.4758(4) 0.0183(10) Uani 1 1 d . . . . .
H23 H 0.8729 0.4025 0.4164 0.022 Uiso 1 1 calc R U . . .
C15 C 0.8433(5) 0.2028(4) 0.0884(4) 0.0191(10) Uani 1 1 d . . . . .
H15 H 0.9305 0.1665 0.0928 0.023 Uiso 1 1 calc R U . . .
C26 C 0.7789(5) 0.6509(5) 0.2137(5) 0.0224(10) Uani 1 1 d . . . . .
H26 H 0.8793 0.6456 0.1859 0.027 Uiso 1 1 calc R U . . .
C9 C 0.6098(5) 0.2731(4) 0.3869(4) 0.0160(9) Uani 1 1 d . . . . .
H9 H 0.6107 0.3315 0.4484 0.019 Uiso 1 1 calc R U . . .
C21 C 0.9136(5) 0.2920(5) 0.6668(4) 0.0218(10) Uani 1 1 d . . . . .
H21 H 0.9267 0.3165 0.7383 0.026 Uiso 1 1 calc R U . . .
C22 C 0.9008(5) 0.3793(5) 0.5792(5) 0.0215(10) Uani 1 1 d . . . . .
H22 H 0.9059 0.4631 0.5909 0.026 Uiso 1 1 calc R U . . .
C7 C 0.2784(5) 0.2851(4) 0.4703(4) 0.0196(10) Uani 1 1 d . . . . .
H7A H 0.2225 0.3563 0.4543 0.029 Uiso 1 1 calc R U . . .
H7B H 0.3292 0.3063 0.5249 0.029 Uiso 1 1 calc R U . . .
H7C H 0.2154 0.2189 0.5069 0.029 Uiso 1 1 calc R U . . .
C3 C 0.2289(5) 0.2181(4) 0.1127(4) 0.0203(10) Uani 1 1 d . . . . .
H3A H 0.2061 0.1851 0.0488 0.024 Uiso 1 1 calc R U . . .
C25 C 0.7026(5) 0.5466(4) 0.2489(4) 0.0194(10) Uani 1 1 d . . . . .
H25 H 0.7516 0.4700 0.2474 0.023 Uiso 1 1 calc R U . . .
C28 C 0.5623(5) 0.7715(4) 0.2573(4) 0.0215(10) Uani 1 1 d . . . . .
H28 H 0.5145 0.8490 0.2616 0.026 Uiso 1 1 calc R U . . .
C12 C 0.5846(5) 0.3105(4) 0.0747(4) 0.0200(10) Uani 1 1 d . . . . .
H12 H 0.4988 0.3493 0.0698 0.024 Uiso 1 1 calc R U . . .
C19 C 0.8849(5) 0.1343(4) 0.5452(4) 0.0194(10) Uani 1 1 d . . . . .
H19 H 0.8787 0.0505 0.5341 0.023 Uiso 1 1 calc R U . . .
C2 C 0.3059(5) 0.1613(4) 0.1810(4) 0.0170(9) Uani 1 1 d . . . . .
C20 C 0.9070(5) 0.1705(5) 0.6487(4) 0.0226(10) Uani 1 1 d . . . . .
H20 H 0.9176 0.1111 0.7072 0.027 Uiso 1 1 calc R U . . .
C13 C 0.6863(6) 0.2679(5) -0.0270(4) 0.0232(11) Uani 1 1 d . . . . .
H13 H 0.6689 0.2755 -0.1019 0.028 Uiso 1 1 calc R U . . .
C17 C 0.8554(5) 0.1775(4) 0.3438(4) 0.0187(10) Uani 1 1 d . . . . .
H17A H 0.9478 0.1796 0.2801 0.022 Uiso 1 1 calc R U . . .
H17B H 0.8263 0.0923 0.3567 0.022 Uiso 1 1 calc R U . . .
C6 C 0.3850(5) 0.2442(4) 0.3529(4) 0.0161(9) Uani 1 1 d . . . . .
C29 C 0.4854(5) 0.6675(4) 0.2896(4) 0.0208(10) Uani 1 1 d . . . . .
H29 H 0.3850 0.6737 0.3140 0.025 Uiso 1 1 calc R U . . .
C14 C 0.8132(5) 0.2143(5) -0.0194(4) 0.0221(10) Uani 1 1 d . . . . .
H14 H 0.8811 0.1848 -0.0895 0.026 Uiso 1 1 calc R U . . .
C8 C 0.4562(5) 0.1234(4) 0.3784(4) 0.0181(10) Uani 1 1 d . . . . .
H8 H 0.5128 0.0851 0.3024 0.022 Uiso 1 1 calc R U . . .
C4 C 0.1912(5) 0.3354(4) 0.1578(4) 0.0193(10) Uani 1 1 d . . . . .
C1 C 0.3738(6) 0.0362(4) 0.1656(5) 0.0224(10) Uani 1 1 d . . . . .
H1A H 0.4770 0.0415 0.1405 0.034 Uiso 1 1 calc R U . . .
H1B H 0.3466 -0.0040 0.1047 0.034 Uiso 1 1 calc R U . . .
H1C H 0.3424 -0.0109 0.2416 0.034 Uiso 1 1 calc R U . . .
C27 C 0.7076(5) 0.7626(4) 0.2193(4) 0.0198(10) Uani 1 1 d . . . . .
C5 C 0.1071(6) 0.4348(5) 0.1158(5) 0.0270(11) Uani 1 1 d . . . . .
H5A H 0.0631 0.4895 0.1810 0.040 Uiso 1 1 calc R U . . .
H5B H 0.0333 0.3994 0.0909 0.040 Uiso 1 1 calc R U . . .
H5C H 0.1698 0.4805 0.0481 0.040 Uiso 1 1 calc R U . . .

loop_
_atom_site_aniso_label
_atom_site_aniso_U_11
_atom_site_aniso_U_22
_atom_site_aniso_U_33
_atom_site_aniso_U_23
_atom_site_aniso_U_13
_atom_site_aniso_U_12
Cl1 0.0294(7) 0.0173(6) 0.0314(7) 0.0012(5) -0.0083(5) -0.0044(5)
O2 0.0195(17) 0.0216(17) 0.0180(16) 0.0045(13) -0.0089(13) -0.0004(13)
O1 0.0207(18) 0.0172(17) 0.0282(19) 0.0077(14) -0.0066(15) 0.0002(13)
N4 0.0147(19) 0.0180(19) 0.0147(19) -0.0017(15) -0.0050(15) 0.0035(15)
N2 0.0151(19) 0.0143(18) 0.0171(19) 0.0005(15) -0.0060(15) 0.0030(15)
N3 0.019(2) 0.0131(19) 0.020(2) -0.0014(15) -0.0048(16) 0.0026(15)
N1 0.018(2) 0.0147(19) 0.020(2) 0.0013(15) -0.0071(16) 0.0034(15)
C11 0.016(2) 0.013(2) 0.015(2) 0.0004(17) -0.0024(18) 0.0007(17)
C16 0.020(2) 0.013(2) 0.015(2) 0.0031(17) -0.0057(18) -0.0018(17)
C24 0.021(2) 0.018(2) 0.014(2) -0.0005(17) -0.0043(18) 0.0024(18)
C10 0.016(2) 0.013(2) 0.016(2) -0.0012(17) -0.0053(18) 0.0027(17)
C18 0.011(2) 0.018(2) 0.018(2) 0.0008(18) -0.0027(17) 0.0031(17)
C23 0.015(2) 0.019(2) 0.018(2) 0.0008(18) -0.0034(18) 0.0020(18)
C15 0.019(2) 0.018(2) 0.018(2) -0.0015(18) -0.0032(19) 0.0028(18)
C26 0.021(2) 0.022(2) 0.024(3) -0.005(2) -0.007(2) 0.003(2)
C9 0.017(2) 0.013(2) 0.018(2) 0.0016(17) -0.0055(18) 0.0018(17)
C21 0.018(2) 0.031(3) 0.016(2) -0.004(2) -0.0056(19) -0.001(2)
C22 0.017(2) 0.020(2) 0.026(3) -0.003(2) -0.004(2) 0.0005(18)
C7 0.018(2) 0.022(2) 0.018(2) 0.0017(19) -0.0038(19) 0.0016(18)
C3 0.020(2) 0.021(2) 0.021(2) -0.0034(19) -0.0086(19) 0.0023(19)
C25 0.022(2) 0.016(2) 0.020(2) -0.0008(18) -0.0070(19) 0.0021(18)
C28 0.026(3) 0.015(2) 0.024(2) 0.0011(19) -0.008(2) 0.0052(19)
C12 0.019(2) 0.021(2) 0.019(2) 0.0003(19) -0.0049(19) -0.0004(19)
C19 0.020(2) 0.018(2) 0.019(2) 0.0000(18) -0.0054(19) -0.0001(18)
C2 0.017(2) 0.017(2) 0.017(2) -0.0021(18) -0.0052(18) 0.0014(18)
C20 0.023(3) 0.027(3) 0.017(2) 0.003(2) -0.0058(19) 0.001(2)
C13 0.028(3) 0.026(3) 0.016(2) 0.0027(19) -0.008(2) -0.003(2)
C17 0.019(2) 0.016(2) 0.020(2) -0.0014(18) -0.0061(19) 0.0057(18)
C6 0.017(2) 0.016(2) 0.016(2) -0.0003(17) -0.0059(18) 0.0020(18)
C29 0.019(2) 0.020(2) 0.022(2) -0.0004(19) -0.0062(19) 0.0048(19)
C14 0.024(3) 0.024(3) 0.017(2) -0.0021(19) -0.003(2) 0.001(2)
C8 0.018(2) 0.018(2) 0.019(2) 0.0031(18) -0.0075(19) 0.0015(18)
C4 0.019(2) 0.019(2) 0.021(2) 0.0011(19) -0.0081(19) 0.0019(18)
C1 0.026(3) 0.016(2) 0.025(3) -0.0028(19) -0.009(2) 0.0035(19)
C27 0.026(3) 0.015(2) 0.019(2) 0.0001(18) -0.007(2) -0.0029(19)
C5 0.030(3) 0.025(3) 0.031(3) 0.002(2) -0.018(2) 0.003(2)

loop_
_atom_type_symbol
_atom_type_description
_atom_type_scat_dispersion_real
_atom_type_scat_dispersion_imag
_atom_type_scat_source
C C 0.0181 0.0091 'International Tables Vol C Tables 4.2.6.8 and 6.1.1.4'
H H 0.0000 0.0000 'International Tables Vol C Tables 4.2.6.8 and 6.1.1.4'
Cl Cl 0.3639 0.7018 'International Tables Vol C Tables 4.2.6.8 and 6.1.1.4'
N N 0.0311 0.0180 'International Tables Vol C Tables 4.2.6.8 and 6.1.1.4'
O O 0.0492 0.0322 'International Tables Vol C Tables 4.2.6.8 and 6.1.1.4'

loop_
_geom_angle_atom_site_label_1
_geom_angle_atom_site_label_2
_geom_angle_atom_site_label_3
_geom_angle
_geom_angle_site_symmetry_1
_geom_angle_site_symmetry_3
_geom_angle_publ_flag
C8 O2 C9 108.4(3) . . ?
C8 O1 H1 109.5 . . ?
C16 N4 C9 108.5(4) . . ?
C16 N4 C17 121.7(4) . . ?
C9 N4 C17 119.8(4) . . ?
N1 N2 C6 114.0(4) . . ?
C2 N2 N1 111.2(4) . . ?
C2 N2 C6 134.5(4) . . ?
C24 N3 H3 117.1 . . ?
C24 N3 C10 125.9(4) . . ?
C10 N3 H3 117.1 . . ?
C4 N1 N2 105.2(4) . . ?
C16 C11 C10 109.3(4) . . ?
C12 C11 C16 120.7(4) . . ?
C12 C11 C10 130.0(4) . . ?
C11 C16 N4 111.3(4) . . ?
C15 C16 N4 127.8(4) . . ?
C15 C16 C11 120.9(4) . . ?
N3 C24 C29 116.7(4) . . ?
C25 C24 N3 125.0(4) . . ?
C25 C24 C29 118.2(4) . . ?
N3 C10 C11 116.0(4) . . ?
N3 C10 C9 115.4(4) . . ?
N3 C10 C6 109.6(4) . . ?
C11 C10 C9 101.3(4) . . ?
C11 C10 C6 111.9(4) . . ?
C6 C10 C9 101.6(3) . . ?
C23 C18 C19 118.8(4) . . ?
C23 C18 C17 122.4(4) . . ?
C19 C18 C17 118.8(4) . . ?
C18 C23 H23 119.5 . . ?
C22 C23 C18 120.9(4) . . ?
C22 C23 H23 119.5 . . ?
C16 C15 H15 121.2 . . ?
C16 C15 C14 117.6(5) . . ?
C14 C15 H15 121.2 . . ?
C25 C26 H26 120.3 . . ?
C27 C26 H26 120.3 . . ?
C27 C26 C25 119.5(5) . . ?
O2 C9 N4 111.9(4) . . ?
O2 C9 C10 106.0(4) . . ?
O2 C9 H9 110.9 . . ?
N4 C9 C10 106.0(4) . . ?
N4 C9 H9 110.9 . . ?
C10 C9 H9 110.9 . . ?
C22 C21 H21 120.1 . . ?
C20 C21 H21 120.1 . . ?
C20 C21 C22 119.7(5) . . ?
C23 C22 C21 119.8(5) . . ?
C23 C22 H22 120.1 . . ?
C21 C22 H22 120.1 . . ?
H7A C7 H7B 109.5 . . ?
H7A C7 H7C 109.5 . . ?
H7B C7 H7C 109.5 . . ?
C6 C7 H7A 109.5 . . ?
C6 C7 H7B 109.5 . . ?
C6 C7 H7C 109.5 . . ?
C2 C3 H3A 127.2 . . ?
C2 C3 C4 105.6(4) . . ?
C4 C3 H3A 127.2 . . ?
C24 C25 H25 119.5 . . ?
C26 C25 C24 121.1(4) . . ?
C26 C25 H25 119.5 . . ?
C29 C28 H28 120.0 . . ?
C27 C28 H28 120.0 . . ?
C27 C28 C29 120.0(4) . . ?
C11 C12 H12 120.6 . . ?
C11 C12 C13 118.8(5) . . ?
C13 C12 H12 120.6 . . ?
C18 C19 H19 119.8 . . ?
C20 C19 C18 120.4(5) . . ?
C20 C19 H19 119.8 . . ?
N2 C2 C3 106.7(4) . . ?
N2 C2 C1 127.1(4) . . ?
C3 C2 C1 126.2(4) . . ?
C21 C20 C19 120.3(5) . . ?
C21 C20 H20 119.8 . . ?
C19 C20 H20 119.8 . . ?
C12 C13 H13 119.9 . . ?
C12 C13 C14 120.2(5) . . ?
C14 C13 H13 119.9 . . ?
N4 C17 C18 112.2(4) . . ?
N4 C17 H17A 109.2 . . ?
N4 C17 H17B 109.2 . . ?
C18 C17 H17A 109.2 . . ?
C18 C17 H17B 109.2 . . ?
H17A C17 H17B 107.9 . . ?
N2 C6 C10 111.0(4) . . ?
N2 C6 C7 108.5(4) . . ?
N2 C6 C8 115.9(4) . . ?
C7 C6 C10 112.8(4) . . ?
C7 C6 C8 108.1(4) . . ?
C8 C6 C10 100.5(4) . . ?
C24 C29 H29 119.8 . . ?
C28 C29 C24 120.4(5) . . ?
C28 C29 H29 119.8 . . ?
C15 C14 C13 121.7(5) . . ?
C15 C14 H14 119.2 . . ?
C13 C14 H14 119.2 . . ?
O2 C8 C6 102.2(4) . . ?
O2 C8 H8 111.0 . . ?
O1 C8 O2 109.8(4) . . ?
O1 C8 C6 111.6(4) . . ?
O1 C8 H8 111.0 . . ?
C6 C8 H8 111.0 . . ?
N1 C4 C3 111.3(4) . . ?
N1 C4 C5 120.8(4) . . ?
C3 C4 C5 127.9(5) . . ?
C2 C1 H1A 109.5 . . ?
C2 C1 H1B 109.5 . . ?
C2 C1 H1C 109.5 . . ?
H1A C1 H1B 109.5 . . ?
H1A C1 H1C 109.5 . . ?
H1B C1 H1C 109.5 . . ?
C26 C27 Cl1 120.3(4) . . ?
C28 C27 Cl1 118.8(4) . . ?
C28 C27 C26 120.9(5) . . ?
C4 C5 H5A 109.5 . . ?
C4 C5 H5B 109.5 . . ?
C4 C5 H5C 109.5 . . ?
H5A C5 H5B 109.5 . . ?
H5A C5 H5C 109.5 . . ?
H5B C5 H5C 109.5 . . ?

loop_
_geom_bond_atom_site_label_1
_geom_bond_atom_site_label_2
_geom_bond_distance
_geom_bond_site_symmetry_2
_geom_bond_publ_flag
Cl1 C27 1.759(5) . ?
O2 C9 1.449(5) . ?
O2 C8 1.439(6) . ?
O1 H1 0.8400 . ?
O1 C8 1.376(6) . ?
N4 C16 1.401(6) . ?
N4 C9 1.451(6) . ?
N4 C17 1.457(6) . ?
N2 N1 1.384(5) . ?
N2 C2 1.364(6) . ?
N2 C6 1.478(6) . ?
N3 H3 0.8800 . ?
N3 C24 1.395(6) . ?
N3 C10 1.451(6) . ?
N1 C4 1.323(6) . ?
C11 C16 1.399(7) . ?
C11 C10 1.528(6) . ?
C11 C12 1.382(7) . ?
C16 C15 1.391(7) . ?
C24 C25 1.392(7) . ?
C24 C29 1.408(7) . ?
C10 C9 1.576(6) . ?
C10 C6 1.568(6) . ?
C18 C23 1.392(7) . ?
C18 C19 1.398(7) . ?
C18 C17 1.507(7) . ?
C23 H23 0.9500 . ?
C23 C22 1.380(7) . ?
C15 H15 0.9500 . ?
C15 C14 1.393(7) . ?
C26 H26 0.9500 . ?
C26 C25 1.387(7) . ?
C26 C27 1.380(7) . ?
C9 H9 1.0000 . ?
C21 H21 0.9500 . ?
C21 C22 1.402(7) . ?
C21 C20 1.377(7) . ?
C22 H22 0.9500 . ?
C7 H7A 0.9800 . ?
C7 H7B 0.9800 . ?
C7 H7C 0.9800 . ?
C7 C6 1.532(6) . ?
C3 H3A 0.9500 . ?
C3 C2 1.379(7) . ?
C3 C4 1.413(7) . ?
C25 H25 0.9500 . ?
C28 H28 0.9500 . ?
C28 C29 1.385(7) . ?
C28 C27 1.374(7) . ?
C12 H12 0.9500 . ?
C12 C13 1.391(7) . ?
C19 H19 0.9500 . ?
C19 C20 1.391(7) . ?
C2 C1 1.497(6) . ?
C20 H20 0.9500 . ?
C13 H13 0.9500 . ?
C13 C14 1.391(7) . ?
C17 H17A 0.9900 . ?
C17 H17B 0.9900 . ?
C6 C8 1.532(6) . ?
C29 H29 0.9500 . ?
C14 H14 0.9500 . ?
C8 H8 1.0000 . ?
C4 C5 1.497(7) . ?
C1 H1A 0.9800 . ?
C1 H1B 0.9800 . ?
C1 H1C 0.9800 . ?
C5 H5A 0.9800 . ?
C5 H5B 0.9800 . ?
C5 H5C 0.9800 . ?

loop_
_geom_torsion_atom_site_label_1
_geom_torsion_atom_site_label_2
_geom_torsion_atom_site_label_3
_geom_torsion_atom_site_label_4
_geom_torsion
_geom_torsion_site_symmetry_1
_geom_torsion_site_symmetry_2
_geom_torsion_site_symmetry_3
_geom_torsion_site_symmetry_4
_geom_torsion_publ_flag
N4 C16 C15 C14 -175.5(5) . . . . ?
N2 N1 C4 C3 -0.3(5) . . . . ?
N2 N1 C4 C5 179.7(4) . . . . ?
N2 C6 C8 O2 165.6(4) . . . . ?
N2 C6 C8 O1 -77.2(5) . . . . ?
N3 C24 C25 C26 -178.8(5) . . . . ?
N3 C24 C29 C28 177.2(4) . . . . ?
N3 C10 C9 O2 130.0(4) . . . . ?
N3 C10 C9 N4 -110.9(4) . . . . ?
N3 C10 C6 N2 80.2(4) . . . . ?
N3 C10 C6 C7 -41.9(5) . . . . ?
N3 C10 C6 C8 -156.7(4) . . . . ?
N1 N2 C2 C3 -0.7(5) . . . . ?
N1 N2 C2 C1 177.7(4) . . . . ?
N1 N2 C6 C10 -70.2(5) . . . . ?
N1 N2 C6 C7 54.3(5) . . . . ?
N1 N2 C6 C8 176.0(4) . . . . ?
C11 C16 C15 C14 2.6(7) . . . . ?
C11 C10 C9 O2 -103.9(4) . . . . ?
C11 C10 C9 N4 15.2(4) . . . . ?
C11 C10 C6 N2 -50.0(5) . . . . ?
C11 C10 C6 C7 -172.0(4) . . . . ?
C11 C10 C6 C8 73.2(4) . . . . ?
C11 C12 C13 C14 -1.8(7) . . . . ?
C16 N4 C9 O2 95.4(4) . . . . ?
C16 N4 C9 C10 -19.7(5) . . . . ?
C16 N4 C17 C18 165.4(4) . . . . ?
C16 C11 C10 N3 119.8(4) . . . . ?
C16 C11 C10 C9 -5.9(5) . . . . ?
C16 C11 C10 C6 -113.4(4) . . . . ?
C16 C11 C12 C13 4.8(7) . . . . ?
C16 C15 C14 C13 0.4(7) . . . . ?
C24 N3 C10 C11 -46.0(6) . . . . ?
C24 N3 C10 C9 72.2(6) . . . . ?
C24 N3 C10 C6 -173.9(4) . . . . ?
C10 N3 C24 C25 -15.0(7) . . . . ?
C10 N3 C24 C29 167.3(4) . . . . ?
C10 C11 C16 N4 -6.0(5) . . . . ?
C10 C11 C16 C15 175.7(4) . . . . ?
C10 C11 C12 C13 -176.3(5) . . . . ?
C10 C6 C8 O2 45.9(4) . . . . ?
C10 C6 C8 O1 163.1(4) . . . . ?
C18 C23 C22 C21 0.5(7) . . . . ?
C18 C19 C20 C21 1.2(7) . . . . ?
C23 C18 C19 C20 -0.3(7) . . . . ?
C23 C18 C17 N4 -44.2(6) . . . . ?
C9 O2 C8 O1 -159.1(4) . . . . ?
C9 O2 C8 C6 -40.5(4) . . . . ?
C9 N4 C16 C11 16.6(5) . . . . ?
C9 N4 C16 C15 -165.2(5) . . . . ?
C9 N4 C17 C18 -52.9(6) . . . . ?
C9 C10 C6 N2 -157.3(4) . . . . ?
C9 C10 C6 C7 80.7(4) . . . . ?
C9 C10 C6 C8 -34.2(4) . . . . ?
C22 C21 C20 C19 -1.3(7) . . . . ?
C7 C6 C8 O2 -72.5(4) . . . . ?
C7 C6 C8 O1 44.8(5) . . . . ?
C25 C24 C29 C28 -0.6(7) . . . . ?
C25 C26 C27 Cl1 178.4(4) . . . . ?
C25 C26 C27 C28 -1.1(8) . . . . ?
C12 C11 C16 N4 173.1(4) . . . . ?
C12 C11 C16 C15 -5.2(7) . . . . ?
C12 C11 C10 N3 -59.2(7) . . . . ?
C12 C11 C10 C9 175.1(5) . . . . ?
C12 C11 C10 C6 67.6(6) . . . . ?
C12 C13 C14 C15 -0.8(8) . . . . ?
C19 C18 C23 C22 -0.6(7) . . . . ?
C19 C18 C17 N4 138.7(4) . . . . ?
C2 N2 N1 C4 0.6(5) . . . . ?
C2 N2 C6 C10 102.7(6) . . . . ?
C2 N2 C6 C7 -132.8(5) . . . . ?
C2 N2 C6 C8 -11.1(7) . . . . ?
C2 C3 C4 N1 -0.1(6) . . . . ?
C2 C3 C4 C5 179.9(5) . . . . ?
C20 C21 C22 C23 0.4(7) . . . . ?
C17 N4 C16 C11 162.0(4) . . . . ?
C17 N4 C16 C15 -19.8(7) . . . . ?
C17 N4 C9 O2 -50.8(5) . . . . ?
C17 N4 C9 C10 -165.9(4) . . . . ?
C17 C18 C23 C22 -177.7(4) . . . . ?
C17 C18 C19 C20 177.0(4) . . . . ?
C6 N2 N1 C4 175.2(4) . . . . ?
C6 N2 C2 C3 -173.7(5) . . . . ?
C6 N2 C2 C1 4.7(8) . . . . ?
C6 C10 C9 O2 11.6(4) . . . . ?
C6 C10 C9 N4 130.6(4) . . . . ?
C29 C24 C25 C26 -1.1(7) . . . . ?
C29 C28 C27 Cl1 179.9(4) . . . . ?
C29 C28 C27 C26 -0.7(8) . . . . ?
C8 O2 C9 N4 -97.4(4) . . . . ?
C8 O2 C9 C10 17.7(5) . . . . ?
C4 C3 C2 N2 0.5(5) . . . . ?
C4 C3 C2 C1 -177.9(5) . . . . ?
C27 C26 C25 C24 2.0(7) . . . . ?
C27 C28 C29 C24 1.5(8) . . . . ?
